data_9004839
loop_
_publ_author_name
'Tait, K. T.'
'Hawthorne, F. C.'
'Cerny, P.'
'Galliski, M. A.'

_publ_section_title
;
 Bobfergusonite from the Nancy Pegmatite, San Luis Range, Argentina:
 Crystal-structure refinement and chemical composition
;
_journal_name_full 'The Canadian Mineralogist'
_journal_page_first 705
_journal_page_last 716
_journal_paper_doi 10.2113/gscanmin.42.3.705
_journal_volume 42
_journal_year 2004
_chemical_compound_source 'Nancy Pegmatite, San Luis Range, Argentina'
_chemical_formula_sum 'Al0.94 Ca0.11 Fe2.16 Mg0.58 Mn3.21 Na2 O24 P6'
_chemical_name_mineral Bobfergusonite
_space_group_IT_number 14
_symmetry_space_group_name_Hall '-P 2yn'
_symmetry_space_group_name_H-M 'P 1 21/n 1'
_cell_angle_alpha 90
_cell_angle_beta 97.39
_cell_angle_gamma 90
_cell_length_a 12.796
_cell_length_b 12.465
_cell_length_c 11.001
_cell_formula_units_Z 4
_cell_volume 1740.108
_database_code_amcsd 0005932
_exptl_crystal_density_diffrn 3.652
_cod_original_formula_sum 'Mn3.21 Ca.11 Fe2.16 Mg.58 Al.94 Na2 P6 O24'
_cod_database_code 9004839

loop_
_space_group_symop_operation_xyz
x,y,z
1/2+x,1/2-y,1/2+z
1/2-x,1/2+y,1/2-z
-x,-y,-z

loop_
_atom_site_aniso_label
_atom_site_aniso_U_11
_atom_site_aniso_U_22
_atom_site_aniso_U_33
_atom_site_aniso_U_12
_atom_site_aniso_U_13
_atom_site_aniso_U_23
MnM1 0.01020 0.01560 0.01180 0.00040 -0.00031 0.00211
MnM2 0.01130 0.01490 0.01240 0.00150 -0.00193 -0.00105
CaM2 0.01130 0.01490 0.01240 0.00150 -0.00193 -0.00105
Fe2+M3 0.01020 0.00990 0.01080 -0.00120 -0.00093 0.00094
MnM3 0.01020 0.00990 0.01080 -0.00120 -0.00093 0.00094
Fe3+M3 0.01020 0.00990 0.01080 -0.00120 -0.00093 0.00094
MgM3 0.01020 0.00990 0.01080 -0.00120 -0.00093 0.00094
Fe2+M4 0.01060 0.01010 0.01200 0.00010 -0.00030 0.00060
Fe3+M4 0.01060 0.01010 0.01200 0.00010 -0.00030 0.00060
MgM4 0.01060 0.01010 0.01200 0.00010 -0.00030 0.00060
Fe2+M5 0.01020 0.01260 0.00900 0.00100 0.00020 -0.00200
Fe3+M5 0.01020 0.01260 0.00900 0.00100 0.00020 -0.00200
MgM5 0.01020 0.01260 0.00900 0.00100 0.00020 -0.00200
AlM6 0.00780 0.00920 0.00810 0.00040 0.00090 -0.00060
Fe3+M6 0.00780 0.00920 0.00810 0.00040 0.00090 -0.00060
MnX1 0.03540 0.00972 0.02280 -0.00170 0.01923 -0.00134
NaX2 0.03290 0.01370 0.03400 0.00160 0.02110 0.00280
NaX3 0.03800 0.01430 0.04620 0.00210 0.03040 -0.00010
NaX4 0.06000 0.02950 0.01990 0.00080 0.01220 -0.00150
NaX5 0.06000 0.02960 0.02110 0.00480 0.01540 -0.00010
P1 0.00780 0.00860 0.00780 -0.00020 0.00150 -0.00010
P2 0.00740 0.00810 0.00750 0.00020 0.00170 0.00040
P3 0.00750 0.00800 0.00810 0.00020 0.00140 -0.00010
P4 0.00770 0.00750 0.00920 0.00060 0.00210 0.00010
P5 0.00700 0.00880 0.00810 0.00010 0.00120 0.00040
P6 0.00790 0.00820 0.00980 -0.00070 0.00190 0.00020
O1 0.01200 0.01270 0.01080 -0.00230 0.00320 0.00000
O2 0.00670 0.01290 0.00990 -0.00210 0.00260 -0.00020
O3 0.01020 0.01040 0.01010 0.00170 0.00460 -0.00100
O4 0.00710 0.01200 0.00770 0.00220 0.00130 -0.00040
O5 0.01660 0.01080 0.01170 0.00330 0.00280 0.00150
O6 0.01620 0.01210 0.01250 0.00890 0.00340 0.00080
O7 0.01680 0.01110 0.00870 -0.00430 0.00270 -0.00130
O8 0.01940 0.01230 0.00920 -0.00720 0.00100 -0.00160
O9 0.00840 0.00880 0.01090 0.00060 0.00350 -0.00100
O10 0.01230 0.00940 0.01220 0.00100 0.00300 -0.00060
O11 0.01060 0.01220 0.01810 0.00230 0.00830 0.00450
O12 0.01330 0.01060 0.01680 0.00040 0.00730 0.00120
O13 0.01360 0.01310 0.01120 -0.00010 -0.00160 -0.00130
O14 0.01380 0.01380 0.00920 -0.00040 -0.00330 -0.00130
O15 0.01250 0.01230 0.00880 0.00060 0.00150 0.00220
O16 0.01320 0.01190 0.00780 -0.00060 0.00010 0.00120
O17 0.00860 0.01490 0.01020 -0.00250 -0.00040 -0.00180
O18 0.00980 0.01060 0.00990 -0.00120 0.00160 -0.00050
O19 0.00880 0.01160 0.01180 0.00120 0.00220 0.00050
O20 0.01060 0.01310 0.01400 0.00220 0.00170 0.00110
O21 0.01760 0.01100 0.02210 -0.00580 0.00410 -0.00650
O22 0.01680 0.01020 0.02090 -0.00300 0.00570 -0.00260
O23 0.01590 0.00930 0.01050 0.00240 -0.00010 -0.00110
O24 0.01650 0.01090 0.02000 0.00450 0.00230 0.00340

loop_
_atom_site_label
_atom_site_fract_x
_atom_site_fract_y
_atom_site_fract_z
_atom_site_occupancy
_atom_site_U_iso_or_equiv
MnM1 0.13420 0.23941 -0.00222 1.00000 0.01269
MnM2 0.63042 0.23867 0.00089 0.89000 0.01315
CaM2 0.63042 0.23867 0.00089 0.11000 0.01315
Fe2+M3 0.29672 0.14728 0.72252 0.38000 0.01049
MnM3 0.29672 0.14728 0.72252 0.32000 0.01049
Fe3+M3 0.29672 0.14728 0.72252 0.24000 0.01049
MgM3 0.29672 0.14728 0.72252 0.06000 0.01049
Fe2+M4 0.79843 0.14656 0.72557 0.53000 0.01102
Fe3+M4 0.79843 0.14656 0.72557 0.25000 0.01102
MgM4 0.79843 0.14656 0.72557 0.22000 0.01102
Fe2+M5 0.46185 0.16300 0.28185 0.28000 0.01071
Fe3+M5 0.46185 0.16300 0.28185 0.42000 0.01071
MgM5 0.46185 0.16300 0.28185 0.30000 0.01071
AlM6 0.96010 0.16394 0.28144 0.94000 0.00840
Fe3+M6 0.96010 0.16394 0.28144 0.06000 0.00840
MnX1 0.24917 0.00113 -0.00326 1.00000 0.02130
NaX2 0.00000 0.00000 0.00000 0.92000 0.02540
NaX3 0.50000 0.00000 0.00000 0.88000 0.03060
NaX4 0.37130 0.01740 0.49650 0.57000 0.03520
NaX5 0.87620 0.01600 0.50243 0.53000 0.03590
P1 0.38358 0.21696 0.00290 1.00000 0.00802
P2 0.88391 0.21205 0.00852 1.00000 0.00757
P3 0.20062 0.11529 0.25736 1.00000 0.00783
P4 0.70687 0.11406 0.26218 1.00000 0.00805
P5 0.06085 0.09455 0.73786 1.00000 0.00796
P6 0.56023 0.10271 0.74000 1.00000 0.00857
O1 0.29738 0.21362 0.54446 1.00000 0.01170
O2 0.79913 0.20976 0.54512 1.00000 0.00970
O3 0.46853 0.22141 0.45476 1.00000 0.01000
O4 0.96558 0.21419 0.44520 1.00000 0.00890
O5 0.33192 0.37396 0.41874 1.00000 0.01290
O6 0.82928 0.36872 0.41534 1.00000 0.01350
O7 0.44212 0.35398 0.61396 1.00000 0.01210
O8 0.94709 0.34870 0.60403 1.00000 0.01370
O9 0.11059 0.17153 0.31505 1.00000 0.00920
O10 0.62192 0.17581 0.32160 1.00000 0.01120
O11 0.13403 0.15220 0.65739 1.00000 0.01310
O12 0.63820 0.15597 0.66157 1.00000 0.01310
O13 0.11172 0.40832 0.37427 1.00000 0.01290
O14 0.61316 0.41262 0.37201 1.00000 0.01270
O15 0.17331 0.39990 0.62261 1.00000 0.01120
O16 0.67093 0.39784 0.61741 1.00000 0.01110
O17 0.29979 0.18730 0.27910 1.00000 0.01140
O18 0.80896 0.18240 0.27782 1.00000 0.01010
O19 0.46212 0.17609 0.73756 1.00000 0.01060
O20 0.95903 0.16093 0.73393 1.00000 0.01250
O21 0.27858 0.50788 0.18067 1.00000 0.01680
O22 0.77610 0.50661 0.17456 1.00000 0.01570
O23 0.46455 0.48170 0.81566 1.00000 0.01200
O24 0.97240 0.49340 0.81578 1.00000 0.01580

loop_
_cod_related_entry_id
_cod_related_entry_database
_cod_related_entry_code
1 AMCSD 0005932
